data_7226681
loop_
_publ_author_name
'Zhang, Qi'
'Jia, Lina'
'Wang, Jian-Rong'
'Mei, Xuefeng'

_publ_section_title
;
 Absolute asymmetric synthesis of a sanguinarine derivative through
 crystal--solution interactions
;
_journal_issue 46
_journal_name_full CrystEngComm
_journal_page_first 8834
_journal_paper_doi 10.1039/C6CE01765G
_journal_volume 18
_journal_year 2016
_chemical_absolute_configuration ad
_chemical_formula_sum 'C21 H17 N O5'
_chemical_formula_weight 363.36
_chemical_name_systematic Sanguinarine
_space_group_IT_number 19
_symmetry_cell_setting orthorhombic
_symmetry_space_group_name_Hall 'P 2ac 2ab'
_symmetry_space_group_name_H-M 'P 21 21 21'
_atom_sites_solution_hydrogens geom
_atom_sites_solution_primary direct
_atom_sites_solution_secondary difmap
_audit_creation_method SHELXL-97
_audit_update_record
;
2016-02-22 deposited with the CCDC.
2016-09-29 downloaded from the CCDC.
;
_cell_angle_alpha 90.00
_cell_angle_beta 90.00
_cell_angle_gamma 90.00
_cell_formula_units_Z 4
_cell_length_a 7.7230(2)
_cell_length_b 9.6004(3)
_cell_length_c 22.5562(7)
_cell_measurement_reflns_used 8951
_cell_measurement_temperature 170(2)
_cell_measurement_theta_max 67.45
_cell_measurement_theta_min 5.01
_cell_volume 1672.40(9)
_computing_cell_refinement 'Bruker SAINT'
_computing_data_collection 'Bruker APEX2'
_computing_data_reduction 'Bruker SAINT'
_computing_molecular_graphics 'Bruker SHELXTL'
_computing_publication_material 'Bruker SHELXTL'
_computing_structure_refinement 'SHELXL-97 (Sheldrick, 2008)'
_computing_structure_solution 'SHELXS-97 (Sheldrick, 2008)'
_diffrn_ambient_temperature 170(2)
_diffrn_measured_fraction_theta_full 0.993
_diffrn_measured_fraction_theta_max 0.993
_diffrn_measurement_device_type 'Bruker APXII-CCD'
_diffrn_measurement_method '\f and \w scans'
_diffrn_radiation_monochromator graphite
_diffrn_radiation_source 'fine-focus sealed tube'
_diffrn_radiation_type CuK\a
_diffrn_radiation_wavelength 1.54178
_diffrn_reflns_av_R_equivalents 0.0313
_diffrn_reflns_av_sigmaI/netI 0.0285
_diffrn_reflns_limit_h_max 9
_diffrn_reflns_limit_h_min -8
_diffrn_reflns_limit_k_max 11
_diffrn_reflns_limit_k_min -11
_diffrn_reflns_limit_l_max 26
_diffrn_reflns_limit_l_min -27
_diffrn_reflns_number 13140
_diffrn_reflns_theta_full 68.02
_diffrn_reflns_theta_max 68.02
_diffrn_reflns_theta_min 5.01
_exptl_absorpt_coefficient_mu 0.859
_exptl_crystal_colour white
_exptl_crystal_density_diffrn 1.443
_exptl_crystal_density_method 'not measured'
_exptl_crystal_description polyhedral
_exptl_crystal_F_000 760
_exptl_crystal_size_max 0.15
_exptl_crystal_size_mid 0.12
_exptl_crystal_size_min 0.09
_refine_diff_density_max 0.653
_refine_diff_density_min -0.659
_refine_diff_density_rms 0.234
_refine_ls_abs_structure_details 'Flack H D (1983), Acta Cryst. A39, 876-881'
_refine_ls_abs_structure_Flack 0.02(15)
_refine_ls_extinction_method none
_refine_ls_goodness_of_fit_ref 0.980
_refine_ls_hydrogen_treatment mixed
_refine_ls_matrix_type full
_refine_ls_number_parameters 246
_refine_ls_number_reflns 3019
_refine_ls_number_restraints 0
_refine_ls_restrained_S_all 0.980
_refine_ls_R_factor_all 0.0391
_refine_ls_R_factor_gt 0.0346
_refine_ls_shift/su_max 0.003
_refine_ls_shift/su_mean 0.001
_refine_ls_structure_factor_coef Fsqd
_refine_ls_weighting_details 'calc w=1/[\s^2^(Fo^2^)+(0.1000P)^2^+0.0000P] where P=(Fo^2^+2Fc^2^)/3'
_refine_ls_weighting_scheme calc
_refine_ls_wR_factor_gt 0.0996
_refine_ls_wR_factor_ref 0.1053
_reflns_number_gt 2957
_reflns_number_total 3019
_reflns_threshold_expression >2sigma(I)
_cod_data_source_file c6ce01765g2.cif
_cod_data_source_block cu_2015598_0m
_cod_depositor_comments 'Adding full bibliography for 7226679--7226681.cif.'
_cod_database_code 7226681

loop_
_symmetry_equiv_pos_as_xyz
'x, y, z'
'-x+1/2, -y, z+1/2'
'x+1/2, -y+1/2, -z'
'-x, y+1/2, -z+1/2'

loop_
_atom_site_label
_atom_site_type_symbol
_atom_site_fract_x
_atom_site_fract_y
_atom_site_fract_z
_atom_site_U_iso_or_equiv
_atom_site_adp_type
_atom_site_occupancy
_atom_site_symmetry_multiplicity
_atom_site_calc_flag
_atom_site_refinement_flags
O2 O 0.88767(16) 0.52441(12) 0.91197(4) 0.0430(3) Uani 1 1 d .
O1 O 0.71604(15) 0.67845(12) 0.96397(5) 0.0454(3) Uani 1 1 d .
O5 O 0.76519(13) 0.54928(9) 0.62006(4) 0.0349(2) Uani 1 1 d .
C2 C 0.72072(18) 0.71781(15) 0.90535(6) 0.0379(3) Uani 1 1 d .
C1 C 0.63219(19) 0.82125(15) 0.87836(7) 0.0409(3) Uani 1 1 d .
H5 H 0.5574 0.8809 0.9001 0.049 Uiso 1 1 calc R
C9 C 0.82212(19) 0.80319(15) 0.53681(7) 0.0377(3) Uani 1 1 d .
N1 N 0.91622(15) 0.68706(11) 0.69121(5) 0.0326(3) Uani 1 1 d .
C17 C 0.65493(18) 0.83777(14) 0.81597(7) 0.0367(3) Uani 1 1 d .
O4 O 0.78081(16) 0.90227(13) 0.44735(5) 0.0539(3) Uani 1 1 d .
C15 C 0.5794(2) 0.95644(15) 0.72535(7) 0.0433(3) Uani 1 1 d .
H10 H 0.5111 1.0236 0.7051 0.052 Uiso 1 1 calc R
C11 C 0.6755(2) 1.02398(17) 0.53717(8) 0.0493(4) Uani 1 1 d .
H11 H 0.6320 1.1034 0.5169 0.059 Uiso 1 1 calc R
O3 O 0.89463(16) 0.71171(11) 0.49687(5) 0.0459(3) Uani 1 1 d .
C6 C 0.79399(17) 0.77133(13) 0.72225(6) 0.0333(3) Uani 1 1 d .
C3 C 0.82753(18) 0.62528(15) 0.87371(6) 0.0362(3) Uani 1 1 d .
C16 C 0.5609(2) 0.94070(15) 0.78491(7) 0.0434(3) Uani 1 1 d .
H15 H 0.4837 0.9998 0.8059 0.052 Uiso 1 1 calc R
C7 C 0.88342(17) 0.66238(13) 0.62889(6) 0.0318(3) Uani 1 1 d .
H16 H 0.9957 0.6376 0.6095 0.038 Uiso 1 1 calc R
C5 C 0.76960(17) 0.74767(14) 0.78404(6) 0.0330(3) Uani 1 1 d .
C8 C 0.80892(17) 0.78702(14) 0.59721(6) 0.0347(3) Uani 1 1 d .
C14 C 0.69943(18) 0.87399(14) 0.69281(7) 0.0372(3) Uani 1 1 d .
C12 C 0.6605(2) 1.01017(16) 0.59823(8) 0.0459(4) Uani 1 1 d .
H20 H 0.6058 1.0823 0.6201 0.055 Uiso 1 1 calc R
C13 C 0.72354(17) 0.89351(14) 0.62856(7) 0.0377(3) Uani 1 1 d .
C10 C 0.7561(2) 0.91710(16) 0.50734(7) 0.0420(3) Uani 1 1 d .
C4 C 0.85534(18) 0.63636(14) 0.81463(6) 0.0348(3) Uani 1 1 d .
H23 H 0.9287 0.5730 0.7943 0.042 Uiso 1 1 calc R
C20 C 1.09849(19) 0.72069(16) 0.70381(6) 0.0405(3) Uani 1 1 d .
H24A H 1.1293 0.8084 0.6842 0.061 Uiso 1 1 calc R
H24B H 1.1729 0.6458 0.6889 0.061 Uiso 1 1 calc R
H24C H 1.1147 0.7303 0.7467 0.061 Uiso 1 1 calc R
C21 C 0.8446(2) 0.41905(15) 0.63358(7) 0.0454(4) Uani 1 1 d .
H25A H 0.9495 0.4079 0.6096 0.068 Uiso 1 1 calc R
H25B H 0.7637 0.3432 0.6247 0.068 Uiso 1 1 calc R
H25C H 0.8750 0.4164 0.6757 0.068 Uiso 1 1 calc R
C19 C 0.8688(2) 0.77380(18) 0.44028(7) 0.0502(4) Uani 1 1 d .
H26A H 0.9820 0.7897 0.4208 0.060 Uiso 1 1 calc R
H26B H 0.7997 0.7107 0.4149 0.060 Uiso 1 1 calc R
C18 C 0.8507(2) 0.57703(19) 0.96998(7) 0.0480(4) Uani 1 1 d .
H27A H 0.8125 0.5005 0.9963 0.058 Uiso 1 1 calc R
H27B H 0.9554 0.6203 0.9873 0.058 Uiso 1 1 calc R

loop_
_atom_site_aniso_label
_atom_site_aniso_U_11
_atom_site_aniso_U_22
_atom_site_aniso_U_33
_atom_site_aniso_U_23
_atom_site_aniso_U_13
_atom_site_aniso_U_12
O2 0.0493(6) 0.0422(6) 0.0373(5) -0.0034(4) 0.0000(4) 0.0025(5)
O1 0.0428(6) 0.0529(6) 0.0405(5) -0.0134(4) 0.0036(4) -0.0059(5)
O5 0.0335(5) 0.0262(5) 0.0450(5) 0.0033(4) -0.0025(4) 0.0020(4)
C2 0.0320(7) 0.0397(7) 0.0420(7) -0.0136(5) 0.0030(5) -0.0089(6)
C1 0.0325(6) 0.0384(7) 0.0517(8) -0.0174(6) 0.0049(6) -0.0032(6)
C9 0.0307(6) 0.0345(7) 0.0480(8) 0.0085(6) 0.0008(5) 0.0007(6)
N1 0.0285(5) 0.0300(5) 0.0392(5) -0.0004(4) 0.0020(4) 0.0046(5)
C17 0.0267(6) 0.0318(7) 0.0517(8) -0.0099(6) 0.0035(5) -0.0036(5)
O4 0.0522(7) 0.0542(7) 0.0555(6) 0.0242(5) 0.0037(5) 0.0097(6)
C15 0.0329(7) 0.0313(6) 0.0656(9) -0.0008(6) 0.0036(7) 0.0067(6)
C11 0.0412(8) 0.0348(7) 0.0719(10) 0.0213(7) 0.0005(7) 0.0049(7)
O3 0.0505(6) 0.0457(6) 0.0414(5) 0.0099(5) 0.0032(5) 0.0125(5)
C6 0.0273(6) 0.0265(6) 0.0460(7) -0.0030(5) 0.0018(5) 0.0008(5)
C3 0.0320(6) 0.0327(7) 0.0439(7) -0.0067(6) -0.0004(5) -0.0053(5)
C16 0.0325(7) 0.0330(7) 0.0647(9) -0.0102(6) 0.0079(7) 0.0048(6)
C7 0.0281(6) 0.0274(6) 0.0398(6) 0.0032(5) 0.0026(5) 0.0031(5)
C5 0.0257(6) 0.0285(6) 0.0448(7) -0.0066(5) 0.0012(5) -0.0027(5)
C8 0.0277(6) 0.0291(7) 0.0474(7) 0.0073(5) 0.0019(5) 0.0007(5)
C14 0.0281(6) 0.0280(6) 0.0555(8) -0.0009(6) 0.0022(6) 0.0023(5)
C12 0.0395(8) 0.0316(7) 0.0666(9) 0.0071(7) 0.0036(7) 0.0059(6)
C13 0.0281(6) 0.0282(6) 0.0568(8) 0.0044(5) 0.0010(6) 0.0016(5)
C10 0.0329(6) 0.0401(8) 0.0530(7) 0.0175(6) -0.0003(6) -0.0028(6)
C4 0.0311(6) 0.0306(6) 0.0427(7) -0.0060(5) 0.0013(5) -0.0002(5)
C20 0.0298(7) 0.0453(8) 0.0464(7) -0.0030(6) 0.0006(5) 0.0057(6)
C21 0.0463(8) 0.0274(7) 0.0624(9) 0.0038(6) -0.0039(7) 0.0068(6)
C19 0.0535(9) 0.0529(9) 0.0441(8) 0.0128(7) -0.0062(7) 0.0080(8)
C18 0.0527(9) 0.0511(9) 0.0402(7) -0.0078(7) 0.0008(7) -0.0019(8)

loop_
_atom_type_symbol
_atom_type_description
_atom_type_scat_dispersion_real
_atom_type_scat_dispersion_imag
_atom_type_scat_source
C C 0.0181 0.0091 'International Tables Vol C Tables 4.2.6.8 and 6.1.1.4'
H H 0.0000 0.0000 'International Tables Vol C Tables 4.2.6.8 and 6.1.1.4'
N N 0.0311 0.0180 'International Tables Vol C Tables 4.2.6.8 and 6.1.1.4'
O O 0.0492 0.0322 'International Tables Vol C Tables 4.2.6.8 and 6.1.1.4'

loop_
_geom_angle_atom_site_label_1
_geom_angle_atom_site_label_2
_geom_angle_atom_site_label_3
_geom_angle
C3 O2 C18 104.90(12)
C2 O1 C18 105.00(11)
C21 O5 C7 111.16(10)
C1 C2 O1 128.45(13)
C1 C2 C3 122.18(14)
O1 C2 C3 109.25(13)
C2 C1 C17 117.63(12)
C2 C1 H5 121.2
C17 C1 H5 121.2
C8 C9 O3 127.33(13)
C8 C9 C10 122.71(14)
O3 C9 C10 109.94(13)
C6 N1 C7 116.96(11)
C6 N1 C20 114.43(11)
C7 N1 C20 113.00(11)
C16 C17 C1 120.25(13)
C16 C17 C5 119.40(14)
C1 C17 C5 120.33(13)
C10 O4 C19 105.51(12)
C16 C15 C14 121.09(14)
C16 C15 H10 119.5
C14 C15 H10 119.5
C10 C11 C12 116.83(14)
C10 C11 H11 121.6
C12 C11 H11 121.6
C9 O3 C19 105.23(11)
C14 C6 C5 120.61(12)
C14 C6 N1 120.89(13)
C5 C6 N1 118.49(12)
C4 C3 O2 128.19(13)
C4 C3 C2 122.87(14)
O2 C3 C2 108.88(12)
C15 C16 C17 120.94(13)
C15 C16 H15 119.5
C17 C16 H15 119.5
O5 C7 N1 111.74(10)
O5 C7 C8 107.01(10)
N1 C7 C8 113.39(11)
O5 C7 H16 108.2
N1 C7 H16 108.2
C8 C7 H16 108.2
C6 C5 C17 118.52(13)
C6 C5 C4 121.91(12)
C17 C5 C4 119.57(13)
C9 C8 C13 116.78(13)
C9 C8 C7 122.06(13)
C13 C8 C7 121.16(12)
C6 C14 C15 119.24(14)
C6 C14 C13 119.48(13)
C15 C14 C13 121.27(14)
C11 C12 C13 122.17(15)
C11 C12 H20 118.9
C13 C12 H20 118.9
C12 C13 C8 119.91(14)
C12 C13 C14 122.60(14)
C8 C13 C14 117.46(12)
O4 C10 C11 128.43(14)
O4 C10 C9 109.98(14)
C11 C10 C9 121.57(14)
C3 C4 C5 117.32(13)
C3 C4 H23 121.3
C5 C4 H23 121.3
N1 C20 H24A 109.5
N1 C20 H24B 109.5
H24A C20 H24B 109.5
N1 C20 H24C 109.5
H24A C20 H24C 109.5
H24B C20 H24C 109.5
O5 C21 H25A 109.5
O5 C21 H25B 109.5
H25A C21 H25B 109.5
O5 C21 H25C 109.5
H25A C21 H25C 109.5
H25B C21 H25C 109.5
O4 C19 O3 109.32(13)
O4 C19 H26A 109.8
O3 C19 H26A 109.8
O4 C19 H26B 109.8
O3 C19 H26B 109.8
H26A C19 H26B 108.3
O1 C18 O2 107.39(12)
O1 C18 H27A 110.2
O2 C18 H27A 110.2
O1 C18 H27B 110.2
O2 C18 H27B 110.2
H27A C18 H27B 108.5

loop_
_geom_bond_atom_site_label_1
_geom_bond_atom_site_label_2
_geom_bond_distance
O2 C3 1.3779(18)
O2 C18 1.4313(17)
O1 C2 1.3758(18)
O1 C18 1.431(2)
O5 C21 1.4254(16)
O5 C7 1.4326(16)
C2 C1 1.351(2)
C2 C3 1.407(2)
C1 C17 1.427(2)
C1 H5 0.9500
C9 C8 1.3750(19)
C9 O3 1.3771(19)
C9 C10 1.378(2)
N1 C6 1.4268(17)
N1 C7 1.4480(16)
N1 C20 1.4719(18)
C17 C16 1.412(2)
C17 C5 1.4323(18)
O4 C10 1.3740(19)
O4 C19 1.417(2)
C15 C16 1.359(2)
C15 C14 1.423(2)
C15 H10 0.9500
C11 C10 1.376(2)
C11 C12 1.388(2)
C11 H11 0.9500
O3 C19 1.4228(17)
C6 C14 1.395(2)
C6 C5 1.425(2)
C3 C4 1.3539(19)
C16 H15 0.9500
C7 C8 1.5077(17)
C7 H16 1.0000
C5 C4 1.434(2)
C8 C13 1.407(2)
C14 C13 1.473(2)
C12 C13 1.400(2)
C12 H20 0.9500
C4 H23 0.9500
C20 H24A 0.9800
C20 H24B 0.9800
C20 H24C 0.9800
C21 H25A 0.9800
C21 H25B 0.9800
C21 H25C 0.9800
C19 H26A 0.9900
C19 H26B 0.9900
C18 H27A 0.9900
C18 H27B 0.9900

loop_
_geom_torsion_atom_site_label_1
_geom_torsion_atom_site_label_2
_geom_torsion_atom_site_label_3
_geom_torsion_atom_site_label_4
_geom_torsion
C18 O1 C2 C1 -172.45(14)
C18 O1 C2 C3 11.68(15)
O1 C2 C1 C17 -177.60(13)
C3 C2 C1 C17 -2.2(2)
C2 C1 C17 C16 177.63(12)
C2 C1 C17 C5 -0.6(2)
C8 C9 O3 C19 177.46(15)
C10 C9 O3 C19 -0.65(16)
C7 N1 C6 C14 -28.68(17)
C20 N1 C6 C14 106.76(15)
C7 N1 C6 C5 150.88(12)
C20 N1 C6 C5 -73.68(15)
C18 O2 C3 C4 168.61(15)
C18 O2 C3 C2 -14.05(16)
C1 C2 C3 C4 2.9(2)
O1 C2 C3 C4 179.05(12)
C1 C2 C3 O2 -174.65(12)
O1 C2 C3 O2 1.53(16)
C14 C15 C16 C17 -2.8(2)
C1 C17 C16 C15 -179.10(14)
C5 C17 C16 C15 -0.8(2)
C21 O5 C7 N1 -71.62(14)
C21 O5 C7 C8 163.71(11)
C6 N1 C7 O5 -83.64(14)
C20 N1 C7 O5 140.30(11)
C6 N1 C7 C8 37.39(16)
C20 N1 C7 C8 -98.66(13)
C14 C6 C5 C17 -4.24(19)
N1 C6 C5 C17 176.20(11)
C14 C6 C5 C4 175.34(12)
N1 C6 C5 C4 -4.22(18)
C16 C17 C5 C6 4.25(19)
C1 C17 C5 C6 -177.46(12)
C16 C17 C5 C4 -175.34(12)
C1 C17 C5 C4 2.95(19)
O3 C9 C8 C13 -177.87(14)
C10 C9 C8 C13 0.0(2)
O3 C9 C8 C7 2.7(2)
C10 C9 C8 C7 -179.37(14)
O5 C7 C8 C9 -78.61(15)
N1 C7 C8 C9 157.73(13)
O5 C7 C8 C13 102.03(14)
N1 C7 C8 C13 -21.63(17)
C5 C6 C14 C15 0.8(2)
N1 C6 C14 C15 -179.65(13)
C5 C6 C14 C13 -178.24(12)
N1 C6 C14 C13 1.31(19)
C16 C15 C14 C6 2.8(2)
C16 C15 C14 C13 -178.20(13)
C10 C11 C12 C13 -0.2(2)
C11 C12 C13 C8 1.6(2)
C11 C12 C13 C14 -176.34(15)
C9 C8 C13 C12 -1.45(19)
C7 C8 C13 C12 177.95(14)
C9 C8 C13 C14 176.56(13)
C7 C8 C13 C14 -4.04(18)
C6 C14 C13 C12 -167.12(14)
C15 C14 C13 C12 13.9(2)
C6 C14 C13 C8 14.93(19)
C15 C14 C13 C8 -164.09(14)
C19 O4 C10 C11 -179.42(17)
C19 O4 C10 C9 -0.99(17)
C12 C11 C10 O4 176.98(15)
C12 C11 C10 C9 -1.3(2)
C8 C9 C10 O4 -177.15(13)
O3 C9 C10 O4 1.06(17)
C8 C9 C10 C11 1.4(2)
O3 C9 C10 C11 179.62(15)
O2 C3 C4 C5 176.57(13)
C2 C3 C4 C5 -0.4(2)
C6 C5 C4 C3 178.07(12)
C17 C5 C4 C3 -2.36(19)
C10 O4 C19 O3 0.58(17)
C9 O3 C19 O4 0.03(17)
C2 O1 C18 O2 -20.36(16)
C3 O2 C18 O1 21.28(16)
